data_2207273
loop_
_publ_author_name
'Shi, Jun'

_publ_section_title (<i>E</i>)-<i>N</i>-Benzoyl-<i>N</i>'-(3-hydroxy-4-methoxybenzylidene)hydrazine
_journal_coeditor_code IS6140
_journal_issue 11
_journal_name_full 'Acta Crystallographica Section E'
_journal_page_first o3917
_journal_page_last o3918
_journal_paper_doi 10.1107/S1600536805034653
_journal_volume 61
_journal_year 2005
_chemical_formula_iupac 'C15 H14 N2 O3'
_chemical_formula_moiety 'C15 H14 N2 O3'
_chemical_formula_sum 'C15 H14 N2 O3'
_chemical_formula_weight 270.28
_chemical_name_systematic
;
(E)-N-Benzoyl-N'-(3-hydroxy-4-methoxybenzylidene)hydrazine
;
_space_group_IT_number 14
_symmetry_cell_setting monoclinic
_symmetry_space_group_name_Hall '-P 2ybc'
_symmetry_space_group_name_H-M 'P 1 21/c 1'
_atom_sites_solution_hydrogens geom
_atom_sites_solution_primary direct
_atom_sites_solution_secondary difmap
_audit_creation_method SHELXL-97
_cell_angle_alpha 90.00
_cell_angle_beta 96.265(2)
_cell_angle_gamma 90.00
_cell_formula_units_Z 8
_cell_length_a 7.5209(10)
_cell_length_b 19.221(3)
_cell_length_c 18.971(3)
_cell_measurement_reflns_used 4256
_cell_measurement_temperature 294(2)
_cell_measurement_theta_max 26.33
_cell_measurement_theta_min 2.38
_cell_volume 2726.1(7)
_computing_cell_refinement 'SAINT (Bruker, 1999)'
_computing_data_collection 'SMART (Bruker, 1999)'
_computing_data_reduction SAINT
_computing_molecular_graphics 'SHELXTL (Sheldrick, 1997b)'
_computing_publication_material SHELXTL
_computing_structure_refinement 'SHELXL97 (Sheldrick, 1997a)'
_computing_structure_solution 'SHELXS97 (Sheldrick, 1997a)'
_diffrn_ambient_temperature 294(2)
_diffrn_measured_fraction_theta_full 0.996
_diffrn_measured_fraction_theta_max 0.996
_diffrn_measurement_device_type 'Bruker SMART CCD area-detector'
_diffrn_measurement_method '\f and \w'
_diffrn_radiation_monochromator graphite
_diffrn_radiation_source 'fine-focus sealed tube'
_diffrn_radiation_type MoK\a
_diffrn_radiation_wavelength 0.71073
_diffrn_reflns_av_R_equivalents 0.0384
_diffrn_reflns_av_sigmaI/netI 0.0433
_diffrn_reflns_limit_h_max 9
_diffrn_reflns_limit_h_min -8
_diffrn_reflns_limit_k_max 24
_diffrn_reflns_limit_k_min -19
_diffrn_reflns_limit_l_max 23
_diffrn_reflns_limit_l_min -21
_diffrn_reflns_number 15237
_diffrn_reflns_theta_full 26.42
_diffrn_reflns_theta_max 26.42
_diffrn_reflns_theta_min 1.51
_diffrn_standards_decay_% 0
_diffrn_standards_number 0
_exptl_absorpt_coefficient_mu 0.093
_exptl_absorpt_correction_T_max 0.985
_exptl_absorpt_correction_T_min 0.968
_exptl_absorpt_correction_type multi-scan
_exptl_absorpt_process_details '(SADABS; Sheldrick, 1996)'
_exptl_crystal_colour colorless
_exptl_crystal_density_diffrn 1.317
_exptl_crystal_density_method 'not measured'
_exptl_crystal_description block
_exptl_crystal_F_000 1136
_exptl_crystal_size_max 0.28
_exptl_crystal_size_mid 0.20
_exptl_crystal_size_min 0.16
_refine_diff_density_max 0.206
_refine_diff_density_min -0.285
_refine_ls_extinction_method none
_refine_ls_goodness_of_fit_ref 1.007
_refine_ls_hydrogen_treatment constr
_refine_ls_matrix_type full
_refine_ls_number_parameters 365
_refine_ls_number_reflns 5591
_refine_ls_number_restraints 0
_refine_ls_restrained_S_all 1.007
_refine_ls_R_factor_all 0.0808
_refine_ls_R_factor_gt 0.0445
_refine_ls_shift/su_max 0.001
_refine_ls_shift/su_mean 0.000
_refine_ls_structure_factor_coef Fsqd
_refine_ls_weighting_details 'calc w = 1/[\s^2^(Fo^2^)+(0.0598P)^2^+0.3319P] where P = (Fo^2^+2Fc^2^)/3'
_refine_ls_weighting_scheme calc
_refine_ls_wR_factor_gt 0.1016
_refine_ls_wR_factor_ref 0.1205
_reflns_number_gt 3644
_reflns_number_total 5591
_reflns_threshold_expression I>2\s(I)
_cod_data_source_file is6140.cif
_cod_data_source_block I
_cod_depositor_comments
;
The following automatic conversions were performed:
'_symmetry_cell_setting' value 'Monoclinic' changed to 'monoclinic'
according to '/home/saulius/struct/CIF-dictionaries/cif_core.dic'
dictionary named 'cif_core.dic' version 2.4.1 from 2010-06-29.

Automatic conversion script
Id: cif_fix_enum 1527 2010-12-29 10:47:43Z saulius 

The following automatic conversions were performed:

'_symmetry_cell_setting' value 'Monoclinic' changed to 'monoclinic'
according to /home/saulius/struct/CIF-dictionaries/cif_core.dic
dictionary named 'cif_core.dic' version 2.4.1 from 2010-06-29.

Automatic conversion script
Id: cif_fix_values 1715 2011-07-08 13:25:40Z adriana 
;
_cod_original_sg_symbol_H-M 'P 21/c'
_cod_database_code 2207273
_cod_database_fobs_code 2207273

loop_
_symmetry_equiv_pos_as_xyz
'x, y, z'
'-x, y+1/2, -z+1/2'
'-x, -y, -z'
'x, -y-1/2, z-1/2'

loop_
_atom_site_label
_atom_site_fract_x
_atom_site_fract_y
_atom_site_fract_z
_atom_site_U_iso_or_equiv
_atom_site_adp_type
_atom_site_calc_flag
_atom_site_refinement_flags
_atom_site_occupancy
_atom_site_type_symbol
O1 0.22104(16) 0.49241(6) 0.34639(6) 0.0389(3) Uani d . 1 O
O2 -0.01024(17) 0.48060(8) 0.23475(6) 0.0464(4) Uani d . 1 O
H2 -0.0681 0.4737 0.1962 0.070 Uiso calc R 1 H
O3 0.19886(19) 0.54233(7) -0.10911(6) 0.0509(4) Uani d . 1 O
O4 0.70930(16) 0.66483(6) 0.98049(7) 0.0450(3) Uani d . 1 O
O5 0.52636(17) 0.76736(6) 1.02395(8) 0.0483(4) Uani d . 1 O
H5 0.4692 0.8022 1.0322 0.072 Uiso calc R 1 H
O6 0.68601(17) 1.12078(6) 0.95065(7) 0.0464(4) Uani d . 1 O
N1 0.2972(2) 0.58172(8) 0.02872(7) 0.0368(4) Uani d . 1 N
N2 0.3473(2) 0.61580(8) -0.03039(7) 0.0402(4) Uani d . 1 N
H2A 0.4160 0.6516 -0.0245 0.048 Uiso calc R 1 H
N3 0.80036(19) 0.99006(7) 0.91895(8) 0.0348(4) Uani d . 1 N
N4 0.86725(19) 1.05138(7) 0.89390(8) 0.0376(4) Uani d . 1 N
H4 0.9496 1.0493 0.8659 0.045 Uiso calc R 1 H
C1 0.3255(3) 0.51014(13) 0.41168(10) 0.0573(6) Uani d . 1 C
H1A 0.4424 0.4899 0.4126 0.086 Uiso calc R 1 H
H1B 0.2679 0.4926 0.4508 0.086 Uiso calc R 1 H
H1C 0.3361 0.5598 0.4154 0.086 Uiso calc R 1 H
C2 0.2720(2) 0.51966(9) 0.28518(8) 0.0306(4) Uani d . 1 C
C3 0.4319(2) 0.55323(10) 0.27973(9) 0.0369(4) Uani d . 1 C
H3 0.5135 0.5593 0.3197 0.044 Uiso calc R 1 H
C4 0.4709(2) 0.57802(9) 0.21435(9) 0.0384(4) Uani d . 1 C
H4A 0.5783 0.6011 0.2110 0.046 Uiso calc R 1 H
C5 0.3518(2) 0.56875(9) 0.15414(9) 0.0326(4) Uani d . 1 C
C6 0.1892(2) 0.53519(8) 0.16016(9) 0.0312(4) Uani d . 1 C
H6 0.1082 0.5288 0.1200 0.037 Uiso calc R 1 H
C7 0.1476(2) 0.51141(8) 0.22482(9) 0.0299(4) Uani d . 1 C
C8 0.3940(2) 0.59616(9) 0.08600(9) 0.0370(4) Uani d . 1 C
H8 0.4935 0.6247 0.0846 0.044 Uiso calc R 1 H
C9 0.2917(2) 0.59464(10) -0.09644(9) 0.0342(4) Uani d . 1 C
C10 0.3540(2) 0.63949(9) -0.15305(9) 0.0338(4) Uani d . 1 C
C11 0.4196(3) 0.60800(11) -0.21068(10) 0.0456(5) Uani d . 1 C
H11 0.4223 0.5597 -0.2140 0.055 Uiso calc R 1 H
C12 0.4812(3) 0.64868(14) -0.26333(10) 0.0573(6) Uani d . 1 C
H12 0.5290 0.6277 -0.3012 0.069 Uiso calc R 1 H
C13 0.4718(3) 0.71961(14) -0.25967(12) 0.0627(7) Uani d . 1 C
H13 0.5108 0.7466 -0.2956 0.075 Uiso calc R 1 H
C14 0.4049(3) 0.75124(12) -0.20304(12) 0.0617(6) Uani d . 1 C
H14 0.3978 0.7995 -0.2010 0.074 Uiso calc R 1 H
C15 0.3483(3) 0.71120(10) -0.14917(10) 0.0472(5) Uani d . 1 C
H15 0.3063 0.7326 -0.1103 0.057 Uiso calc R 1 H
C16 0.7970(3) 0.60512(10) 0.95419(13) 0.0613(6) Uani d . 1 C
H16A 0.7712 0.6028 0.9036 0.092 Uiso calc R 1 H
H16B 0.7544 0.5637 0.9750 0.092 Uiso calc R 1 H
H16C 0.9238 0.6091 0.9665 0.092 Uiso calc R 1 H
C17 0.7524(2) 0.72910(9) 0.95657(10) 0.0347(4) Uani d . 1 C
C18 0.8789(2) 0.74182(9) 0.91115(10) 0.0425(5) Uani d . 1 C
H18 0.9412 0.7050 0.8936 0.051 Uiso calc R 1 H
C19 0.9137(2) 0.80934(10) 0.89158(10) 0.0436(5) Uani d . 1 C
H19 0.9997 0.8175 0.8609 0.052 Uiso calc R 1 H
C20 0.8224(2) 0.86521(9) 0.91698(9) 0.0351(4) Uani d . 1 C
C21 0.6913(2) 0.85164(9) 0.96238(9) 0.0341(4) Uani d . 1 C
H21 0.6283 0.8884 0.9796 0.041 Uiso calc R 1 H
C22 0.6549(2) 0.78468(9) 0.98165(9) 0.0336(4) Uani d . 1 C
C23 0.8687(2) 0.93510(9) 0.89594(10) 0.0376(4) Uani d . 1 C
H23 0.9529 0.9399 0.8639 0.045 Uiso calc R 1 H
C24 0.8069(2) 1.11409(9) 0.91222(9) 0.0324(4) Uani d . 1 C
C25 0.8973(2) 1.17505(9) 0.88255(9) 0.0324(4) Uani d . 1 C
C26 0.8900(2) 1.23892(9) 0.91598(10) 0.0411(5) Uani d . 1 C
H26 0.8315 1.2428 0.9565 0.049 Uiso calc R 1 H
C27 0.9691(3) 1.29687(10) 0.88962(12) 0.0525(5) Uani d . 1 C
H27 0.9647 1.3394 0.9128 0.063 Uiso calc R 1 H
C28 1.0537(3) 1.29199(11) 0.82951(12) 0.0576(6) Uani d . 1 C
H28 1.1056 1.3312 0.8116 0.069 Uiso calc R 1 H
C29 1.0620(3) 1.22904(11) 0.79560(12) 0.0555(6) Uani d . 1 C
H29 1.1197 1.2258 0.7548 0.067 Uiso calc R 1 H
C30 0.9854(3) 1.17077(10) 0.82167(10) 0.0450(5) Uani d . 1 C
H30 0.9924 1.1283 0.7986 0.054 Uiso calc R 1 H

loop_
_atom_site_aniso_label
_atom_site_aniso_U_11
_atom_site_aniso_U_22
_atom_site_aniso_U_33
_atom_site_aniso_U_12
_atom_site_aniso_U_13
_atom_site_aniso_U_23
O1 0.0403(7) 0.0542(8) 0.0232(6) -0.0044(6) 0.0072(5) 0.0042(5)
O2 0.0423(8) 0.0665(9) 0.0304(7) -0.0221(7) 0.0040(6) 0.0060(7)
O3 0.0602(9) 0.0569(9) 0.0345(7) -0.0284(7) 0.0005(6) 0.0013(6)
O4 0.0399(7) 0.0271(7) 0.0704(9) -0.0011(5) 0.0164(7) -0.0025(6)
O5 0.0474(8) 0.0343(8) 0.0691(9) 0.0018(6) 0.0326(7) 0.0014(7)
O6 0.0517(8) 0.0398(8) 0.0534(8) 0.0068(6) 0.0321(7) 0.0023(6)
N1 0.0430(9) 0.0408(9) 0.0284(8) -0.0123(7) 0.0118(7) 0.0024(7)
N2 0.0482(10) 0.0453(9) 0.0279(8) -0.0224(7) 0.0083(7) 0.0033(7)
N3 0.0355(8) 0.0315(8) 0.0394(9) -0.0007(6) 0.0127(7) 0.0019(7)
N4 0.0400(9) 0.0304(8) 0.0461(9) 0.0001(6) 0.0220(7) 0.0032(7)
C1 0.0521(13) 0.0923(18) 0.0265(10) -0.0045(12) -0.0001(9) 0.0077(11)
C2 0.0355(10) 0.0308(9) 0.0265(9) 0.0024(7) 0.0078(8) -0.0002(7)
C3 0.0367(10) 0.0451(11) 0.0282(9) -0.0040(8) -0.0001(8) -0.0028(8)
C4 0.0344(10) 0.0439(11) 0.0376(10) -0.0111(8) 0.0077(8) -0.0014(8)
C5 0.0388(10) 0.0315(10) 0.0281(9) -0.0048(7) 0.0063(8) 0.0006(7)
C6 0.0372(10) 0.0308(9) 0.0255(9) -0.0055(7) 0.0026(7) -0.0010(7)
C7 0.0318(9) 0.0288(9) 0.0299(9) -0.0038(7) 0.0072(8) -0.0013(7)
C8 0.0393(10) 0.0404(11) 0.0325(10) -0.0133(8) 0.0093(8) 0.0019(8)
C9 0.0291(9) 0.0415(11) 0.0323(10) -0.0067(8) 0.0054(8) 0.0025(8)
C10 0.0297(9) 0.0420(11) 0.0295(9) -0.0039(8) 0.0032(8) 0.0047(8)
C11 0.0504(12) 0.0499(12) 0.0378(11) 0.0006(9) 0.0109(9) 0.0030(9)
C12 0.0558(14) 0.0826(18) 0.0358(11) -0.0022(12) 0.0159(10) 0.0074(11)
C13 0.0614(15) 0.0796(18) 0.0480(14) -0.0160(12) 0.0093(12) 0.0268(12)
C14 0.0767(16) 0.0463(13) 0.0623(15) -0.0122(11) 0.0080(13) 0.0176(11)
C15 0.0545(13) 0.0447(12) 0.0429(11) -0.0064(9) 0.0079(10) 0.0017(9)
C16 0.0583(14) 0.0293(11) 0.0996(18) 0.0057(9) 0.0241(13) -0.0096(11)
C17 0.0305(9) 0.0268(9) 0.0471(11) -0.0023(7) 0.0053(8) -0.0025(8)
C18 0.0385(10) 0.0325(10) 0.0593(13) 0.0042(8) 0.0182(10) -0.0097(9)
C19 0.0400(11) 0.0405(11) 0.0545(12) -0.0004(8) 0.0238(10) -0.0038(9)
C20 0.0323(10) 0.0327(10) 0.0413(10) -0.0002(7) 0.0082(8) -0.0025(8)
C21 0.0319(9) 0.0290(9) 0.0425(10) 0.0030(7) 0.0101(8) -0.0023(8)
C22 0.0257(9) 0.0354(10) 0.0411(10) -0.0015(7) 0.0097(8) -0.0032(8)
C23 0.0338(10) 0.0388(11) 0.0431(11) -0.0003(8) 0.0169(9) 0.0002(8)
C24 0.0337(10) 0.0332(10) 0.0314(9) 0.0028(7) 0.0083(8) 0.0000(7)
C25 0.0297(9) 0.0334(10) 0.0345(10) 0.0019(7) 0.0049(8) 0.0007(8)
C26 0.0422(11) 0.0389(11) 0.0430(11) 0.0017(8) 0.0088(9) -0.0047(9)
C27 0.0528(13) 0.0341(11) 0.0707(15) -0.0062(9) 0.0078(11) -0.0046(10)
C28 0.0542(13) 0.0438(13) 0.0770(16) -0.0095(10) 0.0174(12) 0.0133(11)
C29 0.0610(14) 0.0534(14) 0.0568(13) -0.0021(10) 0.0272(11) 0.0095(11)
C30 0.0539(12) 0.0385(11) 0.0456(11) 0.0015(9) 0.0187(10) 0.0008(9)

loop_
_atom_type_symbol
_atom_type_description
_atom_type_scat_dispersion_real
_atom_type_scat_dispersion_imag
_atom_type_scat_source
C C 0.0033 0.0016 'International Tables Vol C Tables 4.2.6.8 and 6.1.1.4'
H H 0.0000 0.0000 'International Tables Vol C Tables 4.2.6.8 and 6.1.1.4'
N N 0.0061 0.0033 'International Tables Vol C Tables 4.2.6.8 and 6.1.1.4'
O O 0.0106 0.0060 'International Tables Vol C Tables 4.2.6.8 and 6.1.1.4'

loop_
_geom_angle_atom_site_label_1
_geom_angle_atom_site_label_2
_geom_angle_atom_site_label_3
_geom_angle
C2 O1 C1 117.71(14)
C7 O2 H2 109.5
C17 O4 C16 118.10(15)
C22 O5 H5 109.5
C8 N1 N2 114.06(14)
C9 N2 N1 121.90(14)
C9 N2 H2A 119.1
N1 N2 H2A 119.1
C23 N3 N4 114.40(14)
C24 N4 N3 121.83(14)
C24 N4 H4 119.1
N3 N4 H4 119.1
O1 C1 H1A 109.5
O1 C1 H1B 109.5
H1A C1 H1B 109.5
O1 C1 H1C 109.5
H1A C1 H1C 109.5
H1B C1 H1C 109.5
O1 C2 C3 124.83(16)
O1 C2 C7 115.16(14)
C3 C2 C7 120.02(15)
C2 C3 C4 119.89(17)
C2 C3 H3 120.1
C4 C3 H3 120.1
C5 C4 C3 120.78(16)
C5 C4 H4A 119.6
C3 C4 H4A 119.6
C4 C5 C6 119.02(15)
C4 C5 C8 119.97(15)
C6 C5 C8 120.97(16)
C7 C6 C5 120.80(16)
C7 C6 H6 119.6
C5 C6 H6 119.6
O2 C7 C6 123.76(15)
O2 C7 C2 116.77(14)
C6 C7 C2 119.47(15)
N1 C8 C5 121.17(15)
N1 C8 H8 119.4
C5 C8 H8 119.4
O3 C9 N2 122.84(15)
O3 C9 C10 123.13(16)
N2 C9 C10 114.03(15)
C15 C10 C11 119.56(17)
C15 C10 C9 121.62(16)
C11 C10 C9 118.82(16)
C10 C11 C12 119.8(2)
C10 C11 H11 120.1
C12 C11 H11 120.1
C13 C12 C11 120.1(2)
C13 C12 H12 119.9
C11 C12 H12 119.9
C12 C13 C14 120.4(2)
C12 C13 H13 119.8
C14 C13 H13 119.8
C13 C14 C15 119.9(2)
C13 C14 H14 120.0
C15 C14 H14 120.0
C10 C15 C14 120.13(19)
C10 C15 H15 119.9
C14 C15 H15 119.9
O4 C16 H16A 109.5
O4 C16 H16B 109.5
H16A C16 H16B 109.5
O4 C16 H16C 109.5
H16A C16 H16C 109.5
H16B C16 H16C 109.5
O4 C17 C18 125.08(16)
O4 C17 C22 114.97(15)
C18 C17 C22 119.94(16)
C17 C18 C19 119.99(16)
C17 C18 H18 120.0
C19 C18 H18 120.0
C18 C19 C20 121.17(16)
C18 C19 H19 119.4
C20 C19 H19 119.4
C19 C20 C21 118.45(16)
C19 C20 C23 118.48(16)
C21 C20 C23 123.06(16)
C22 C21 C20 120.76(16)
C22 C21 H21 119.6
C20 C21 H21 119.6
O5 C22 C21 124.07(15)
O5 C22 C17 116.28(15)
C21 C22 C17 119.65(15)
N3 C23 C20 123.70(16)
N3 C23 H23 118.1
C20 C23 H23 118.1
O6 C24 N4 122.49(16)
O6 C24 C25 122.42(15)
N4 C24 C25 115.09(14)
C26 C25 C30 118.50(17)
C26 C25 C24 118.66(15)
C30 C25 C24 122.83(16)
C27 C26 C25 120.57(18)
C27 C26 H26 119.7
C25 C26 H26 119.7
C28 C27 C26 120.26(19)
C28 C27 H27 119.9
C26 C27 H27 119.9
C27 C28 C29 119.95(19)
C27 C28 H28 120.0
C29 C28 H28 120.0
C28 C29 C30 120.40(19)
C28 C29 H29 119.8
C30 C29 H29 119.8
C29 C30 C25 120.32(18)
C29 C30 H30 119.8
C25 C30 H30 119.8

loop_
_geom_bond_atom_site_label_1
_geom_bond_atom_site_label_2
_geom_bond_distance
O1 C2 1.3665(19)
O1 C1 1.434(2)
O2 C7 1.3578(19)
O2 H2 0.8200
O3 C9 1.233(2)
O4 C17 1.367(2)
O4 C16 1.440(2)
O5 C22 1.363(2)
O5 H5 0.8200
O6 C24 1.2324(19)
N1 C8 1.271(2)
N1 N2 1.3860(18)
N2 C9 1.340(2)
N2 H2A 0.8600
N3 C23 1.273(2)
N3 N4 1.3858(19)
N4 C24 1.347(2)
N4 H4 0.8600
C1 H1A 0.9600
C1 H1B 0.9600
C1 H1C 0.9600
C2 C3 1.378(2)
C2 C7 1.407(2)
C3 C4 1.390(2)
C3 H3 0.9300
C4 C5 1.384(2)
C4 H4A 0.9300
C5 C6 1.398(2)
C5 C8 1.462(2)
C6 C7 1.377(2)
C6 H6 0.9300
C8 H8 0.9300
C9 C10 1.492(2)
C10 C15 1.381(3)
C10 C11 1.387(2)
C11 C12 1.388(3)
C11 H11 0.9300
C12 C13 1.367(3)
C12 H12 0.9300
C13 C14 1.376(3)
C13 H13 0.9300
C14 C15 1.383(3)
C14 H14 0.9300
C15 H15 0.9300
C16 H16A 0.9600
C16 H16B 0.9600
C16 H16C 0.9600
C17 C18 1.373(2)
C17 C22 1.408(2)
C18 C19 1.383(3)
C18 H18 0.9300
C19 C20 1.389(2)
C19 H19 0.9300
C20 C21 1.403(2)
C20 C23 1.455(2)
C21 C22 1.374(2)
C21 H21 0.9300
C23 H23 0.9300
C24 C25 1.495(2)
C25 C26 1.386(2)
C25 C30 1.395(2)
C26 C27 1.382(3)
C26 H26 0.9300
C27 C28 1.368(3)
C27 H27 0.9300
C28 C29 1.375(3)
C28 H28 0.9300
C29 C30 1.376(3)
C29 H29 0.9300
C30 H30 0.9300

loop_
_geom_hbond_atom_site_label_D
_geom_hbond_atom_site_label_H
_geom_hbond_atom_site_label_A
_geom_hbond_site_symmetry_A
_geom_hbond_distance_DH
_geom_hbond_distance_HA
_geom_hbond_distance_DA
_geom_hbond_angle_DHA
_geom_hbond_publ_flag
O2 H2 O3 3_565 0.82 1.85 2.6739(17) 180 yes
O5 H5 O6 3_677 0.82 1.94 2.7521(18) 175 yes
N2 H2A O4 1_554 0.86 2.21 2.867(2) 133 yes
N2 H2A O5 1_554 0.86 2.51 3.326(2) 158 yes
N4 H4 O1 4_676 0.86 2.26 3.0206(19) 147 yes
N4 H4 O2 4_676 0.86 2.60 3.309(2) 140 yes

loop_
_geom_torsion_atom_site_label_1
_geom_torsion_atom_site_label_2
_geom_torsion_atom_site_label_3
_geom_torsion_atom_site_label_4
_geom_torsion
C8 N1 N2 C9 163.02(17)
C23 N3 N4 C24 178.86(16)
C1 O1 C2 C3 11.4(3)
C1 O1 C2 C7 -168.67(16)
O1 C2 C3 C4 179.02(16)
C7 C2 C3 C4 -0.9(3)
C2 C3 C4 C5 -0.7(3)
C3 C4 C5 C6 1.3(3)
C3 C4 C5 C8 179.06(17)
C4 C5 C6 C7 -0.2(3)
C8 C5 C6 C7 -177.92(16)
C5 C6 C7 O2 177.63(16)
C5 C6 C7 C2 -1.4(3)
O1 C2 C7 O2 2.9(2)
C3 C2 C7 O2 -177.16(16)
O1 C2 C7 C6 -177.95(15)
C3 C2 C7 C6 2.0(2)
N2 N1 C8 C5 175.45(16)
C4 C5 C8 N1 171.98(17)
C6 C5 C8 N1 -10.3(3)
N1 N2 C9 O3 -2.9(3)
N1 N2 C9 C10 177.80(15)
O3 C9 C10 C15 136.6(2)
N2 C9 C10 C15 -44.2(2)
O3 C9 C10 C11 -43.7(3)
N2 C9 C10 C11 135.60(18)
C15 C10 C11 C12 0.9(3)
C9 C10 C11 C12 -178.87(18)
C10 C11 C12 C13 -2.2(3)
C11 C12 C13 C14 1.4(3)
C12 C13 C14 C15 0.6(3)
C11 C10 C15 C14 1.1(3)
C9 C10 C15 C14 -179.15(18)
C13 C14 C15 C10 -1.8(3)
C16 O4 C17 C18 -2.7(3)
C16 O4 C17 C22 176.84(17)
O4 C17 C18 C19 -178.77(17)
C22 C17 C18 C19 1.7(3)
C17 C18 C19 C20 -0.1(3)
C18 C19 C20 C21 -1.0(3)
C18 C19 C20 C23 178.33(18)
C19 C20 C21 C22 0.4(3)
C23 C20 C21 C22 -178.83(17)
C20 C21 C22 O5 -178.20(17)
C20 C21 C22 C17 1.1(3)
O4 C17 C22 O5 -2.4(2)
C18 C17 C22 O5 177.15(17)
O4 C17 C22 C21 178.21(16)
C18 C17 C22 C21 -2.2(3)
N4 N3 C23 C20 178.03(16)
C19 C20 C23 N3 -176.20(18)
C21 C20 C23 N3 3.1(3)
N3 N4 C24 O6 -1.9(3)
N3 N4 C24 C25 178.05(14)
O6 C24 C25 C26 21.6(3)
N4 C24 C25 C26 -158.39(16)
O6 C24 C25 C30 -156.95(18)
N4 C24 C25 C30 23.1(2)
C30 C25 C26 C27 -0.3(3)
C24 C25 C26 C27 -178.86(17)
C25 C26 C27 C28 0.8(3)
C26 C27 C28 C29 -0.7(3)
C27 C28 C29 C30 0.1(3)
C28 C29 C30 C25 0.5(3)
C26 C25 C30 C29 -0.4(3)
C24 C25 C30 C29 178.14(18)

loop_
_cod_related_entry_id
_cod_related_entry_database
_cod_related_entry_code
1 ChemSpider 7835155
